data_4078320
loop_
_publ_author_name
'Su, Haw-Lih'
'P\'erez, Lisa M.'
'Lee, Sheng-Jui'
'Reibenspies, Joseph H.'
'Bazzi, Hassan S.'
'Bergbreiter, David E.'

_publ_section_title
;
 Studies of Ligand Exchange in N-Heterocyclic Carbene Silver(I) Complexes
;
_journal_issue 10
_journal_name_full Organometallics
_journal_page_first 4063
_journal_paper_doi 10.1021/om300340w
_journal_volume 31
_journal_year 2012
_chemical_formula_sum 'C26 H32 Ag2 Br2 N4'
_chemical_formula_weight 776.12
_chemical_name_systematic
;
 ?
;
_space_group_IT_number 2
_symmetry_cell_setting triclinic
_symmetry_space_group_name_Hall '-P 1'
_symmetry_space_group_name_H-M 'P -1'
_atom_sites_solution_hydrogens geom
_atom_sites_solution_primary direct
_atom_sites_solution_secondary difmap
_audit_creation_method SHELXL-97
_cell_angle_alpha 81.540(11)
_cell_angle_beta 70.999(10)
_cell_angle_gamma 65.941(10)
_cell_formula_units_Z 1
_cell_length_a 8.032(8)
_cell_length_b 9.723(10)
_cell_length_c 10.336(11)
_cell_measurement_temperature 110(2)
_cell_volume 696.8(12)
_computing_cell_refinement 'Bruker APEXII'
_computing_data_collection 'Bruker APEXII'
_computing_structure_refinement 'SHELXL-97 (Sheldrick, 2008)'
_computing_structure_solution 'SHELXS-97 (Sheldrick, 2008)'
_diffrn_ambient_temperature 110(2)
_diffrn_measured_fraction_theta_full 0.874
_diffrn_measured_fraction_theta_max 0.874
_diffrn_radiation_monochromator graphite
_diffrn_radiation_source 'fine-focus sealed tube'
_diffrn_radiation_type MoK\a
_diffrn_radiation_wavelength 0.71073
_diffrn_reflns_av_R_equivalents 0.0000
_diffrn_reflns_av_sigmaI/netI 0.0531
_diffrn_reflns_limit_h_max 9
_diffrn_reflns_limit_h_min -8
_diffrn_reflns_limit_k_max 11
_diffrn_reflns_limit_k_min -11
_diffrn_reflns_limit_l_max 12
_diffrn_reflns_limit_l_min 0
_diffrn_reflns_number 2143
_diffrn_reflns_theta_full 25.00
_diffrn_reflns_theta_max 25.00
_diffrn_reflns_theta_min 2.93
_exptl_absorpt_coefficient_mu 4.293
_exptl_absorpt_correction_T_max 0.9190
_exptl_absorpt_correction_T_min 0.4805
_exptl_absorpt_correction_type multi-scan
_exptl_absorpt_process_details sadabs
_exptl_crystal_colour 'colorless '
_exptl_crystal_density_diffrn 1.850
_exptl_crystal_density_method 'not measured'
_exptl_crystal_description 'plate     '
_exptl_crystal_F_000 380
_exptl_crystal_size_max 0.20
_exptl_crystal_size_mid 0.15
_exptl_crystal_size_min 0.02
_refine_diff_density_max 1.259
_refine_diff_density_min -1.343
_refine_diff_density_rms 0.191
_refine_ls_extinction_method none
_refine_ls_goodness_of_fit_ref 1.029
_refine_ls_hydrogen_treatment constr
_refine_ls_matrix_type full
_refine_ls_number_parameters 158
_refine_ls_number_reflns 2143
_refine_ls_number_restraints 0
_refine_ls_restrained_S_all 1.029
_refine_ls_R_factor_all 0.0606
_refine_ls_R_factor_gt 0.0526
_refine_ls_shift/su_max 0.006
_refine_ls_shift/su_mean 0.000
_refine_ls_structure_factor_coef Fsqd
_refine_ls_weighting_details 'calc w=1/[\s^2^(Fo^2^)+(0.1200P)^2^+0.0000P] where P=(Fo^2^+2Fc^2^)/3'
_refine_ls_weighting_scheme calc
_refine_ls_wR_factor_gt 0.1566
_refine_ls_wR_factor_ref 0.1654
_reflns_number_gt 1755
_reflns_number_total 2143
_reflns_threshold_expression >2sigma(I)
_cod_data_source_file om300340w_si_003.cif
_cod_data_source_block Compound6_(NHC)AgBr
_cod_depositor_comments
;
The following automatic conversions were performed:

'_symmetry_cell_setting' value 'Triclinic' changed to 'triclinic'
according to /home/saulius/struct/CIF-dictionaries/cif_core.dic
dictionary named 'cif_core.dic' version 2.4.1 from 2010-06-29.

Automatic conversion script
Id: cif_fix_values 1715 2011-07-08 13:25:40Z adriana 
;
_cod_original_sg_symbol_H-M P-1
_cod_database_code 4078320

loop_
_symmetry_equiv_pos_as_xyz
'x, y, z'
'-x, -y, -z'

loop_
_atom_site_label
_atom_site_type_symbol
_atom_site_fract_x
_atom_site_fract_y
_atom_site_fract_z
_atom_site_U_iso_or_equiv
_atom_site_adp_type
_atom_site_occupancy
_atom_site_symmetry_multiplicity
_atom_site_calc_flag
_atom_site_refinement_flags
Ag1 Ag 0.25912(7) 0.90596(6) 0.39202(5) 0.0243(3) Uani 1 1 d .
Br1 Br 0.06177(10) 1.17711(9) 0.44725(8) 0.0300(3) Uani 1 1 d .
C1 C 0.4964(9) 0.7162(9) 0.3093(7) 0.0206(15) Uani 1 1 d .
C2 C 0.7596(11) 0.4993(10) 0.2841(9) 0.034(2) Uani 1 1 d .
H2 H 0.8634 0.4197 0.3026 0.041 Uiso 1 1 calc R
C3 C 0.7109(11) 0.5252(9) 0.1680(9) 0.0309(18) Uani 1 1 d .
H3 H 0.7741 0.4654 0.0907 0.037 Uiso 1 1 calc R
C4 C 0.4652(10) 0.7277(9) 0.0753(7) 0.0193(15) Uani 1 1 d .
C5 C 0.2906(10) 0.7249(9) 0.0828(8) 0.0244(17) Uani 1 1 d .
C6 C 0.2086(10) 0.8021(10) -0.0196(8) 0.0260(17) Uani 1 1 d .
H6 H 0.0875 0.8085 -0.0133 0.031 Uiso 1 1 calc R
C7 C 0.3019(10) 0.8706(9) -0.1323(8) 0.0254(17) Uani 1 1 d .
C8 C 0.4788(11) 0.8674(10) -0.1374(9) 0.0308(19) Uani 1 1 d .
H8 H 0.5420 0.9127 -0.2111 0.037 Uiso 1 1 calc R
C9 C 0.5628(10) 0.7973(9) -0.0338(7) 0.0232(16) Uani 1 1 d .
C10 C 0.1949(11) 0.6394(10) 0.1944(9) 0.0313(19) Uani 1 1 d .
H10A H 0.2859 0.5399 0.2035 0.047 Uiso 1 1 calc R
H10B H 0.0918 0.6329 0.1714 0.047 Uiso 1 1 calc R
H10C H 0.1461 0.6912 0.2793 0.047 Uiso 1 1 calc R
C11 C 0.2098(11) 0.9496(10) -0.2421(8) 0.034(2) Uani 1 1 d .
H11A H 0.2015 0.8772 -0.2911 0.051 Uiso 1 1 calc R
H11B H 0.2850 1.0006 -0.3043 0.051 Uiso 1 1 calc R
H11C H 0.0841 1.0216 -0.2013 0.051 Uiso 1 1 calc R
C12 C 0.7532(11) 0.7959(10) -0.0402(9) 0.033(2) Uani 1 1 d .
H12A H 0.8481 0.6955 -0.0576 0.050 Uiso 1 1 calc R
H12B H 0.7457 0.8290 0.0453 0.050 Uiso 1 1 calc R
H12C H 0.7876 0.8624 -0.1126 0.050 Uiso 1 1 calc R
C13 C 0.6287(12) 0.6311(10) 0.5070(8) 0.0332(19) Uani 1 1 d .
H13A H 0.7025 0.6896 0.5015 0.050 Uiso 1 1 calc R
H13B H 0.6850 0.5336 0.5459 0.050 Uiso 1 1 calc R
H13C H 0.5007 0.6815 0.5636 0.050 Uiso 1 1 calc R
N1 N 0.6256(9) 0.6137(7) 0.3701(6) 0.0260(14) Uani 1 1 d .
N2 N 0.5511(8) 0.6555(7) 0.1834(6) 0.0229(14) Uani 1 1 d .

loop_
_atom_site_aniso_label
_atom_site_aniso_U_11
_atom_site_aniso_U_22
_atom_site_aniso_U_33
_atom_site_aniso_U_23
_atom_site_aniso_U_13
_atom_site_aniso_U_12
Ag1 0.0181(4) 0.0283(5) 0.0256(4) -0.0030(3) -0.0102(3) -0.0042(3)
Br1 0.0245(5) 0.0278(6) 0.0372(5) 0.0013(4) -0.0106(4) -0.0091(4)
C1 0.014(3) 0.027(4) 0.024(4) -0.001(3) -0.007(3) -0.010(3)
C2 0.028(4) 0.029(5) 0.049(5) 0.004(4) -0.026(4) -0.005(4)
C3 0.030(4) 0.023(5) 0.034(4) -0.005(3) -0.013(3) 0.000(3)
C4 0.017(3) 0.018(4) 0.022(4) -0.008(3) -0.007(3) -0.002(3)
C5 0.027(4) 0.025(5) 0.031(4) 0.002(3) -0.015(3) -0.016(3)
C6 0.019(3) 0.038(5) 0.027(4) -0.005(3) -0.011(3) -0.012(3)
C7 0.021(3) 0.024(4) 0.029(4) -0.008(3) -0.014(3) -0.001(3)
C8 0.024(4) 0.035(5) 0.034(4) -0.008(4) -0.010(3) -0.008(4)
C9 0.014(3) 0.030(5) 0.025(4) -0.006(3) -0.004(3) -0.007(3)
C10 0.028(4) 0.034(5) 0.039(5) -0.002(4) -0.011(4) -0.017(4)
C11 0.027(4) 0.047(6) 0.030(4) -0.003(4) -0.016(4) -0.007(4)
C12 0.022(4) 0.039(5) 0.046(5) -0.006(4) -0.013(4) -0.014(4)
C13 0.038(4) 0.043(6) 0.033(4) 0.006(4) -0.024(4) -0.020(4)
N1 0.028(3) 0.023(4) 0.031(4) 0.004(3) -0.018(3) -0.008(3)
N2 0.014(3) 0.021(4) 0.031(3) -0.006(3) -0.012(3) 0.002(3)

loop_
_atom_type_symbol
_atom_type_description
_atom_type_scat_dispersion_real
_atom_type_scat_dispersion_imag
_atom_type_scat_source
C C 0.0033 0.0016 'International Tables Vol C Tables 4.2.6.8 and 6.1.1.4'
H H 0.0000 0.0000 'International Tables Vol C Tables 4.2.6.8 and 6.1.1.4'
Ag Ag -0.8971 1.1015 'International Tables Vol C Tables 4.2.6.8 and 6.1.1.4'
Br Br -0.2901 2.4595 'International Tables Vol C Tables 4.2.6.8 and 6.1.1.4'
N N 0.0061 0.0033 'International Tables Vol C Tables 4.2.6.8 and 6.1.1.4'

loop_
_geom_angle_atom_site_label_1
_geom_angle_atom_site_label_2
_geom_angle_atom_site_label_3
_geom_angle
_geom_angle_site_symmetry_3
C1 Ag1 Br1 158.6(2) .
C1 Ag1 Br1 110.6(2) 2_576
Br1 Ag1 Br1 90.81(7) 2_576
Ag1 Br1 Ag1 89.19(7) 2_576
N1 C1 N2 102.9(6) .
N1 C1 Ag1 128.9(5) .
N2 C1 Ag1 127.9(5) .
C3 C2 N1 106.1(7) .
C3 C2 H2 126.9 .
N1 C2 H2 126.9 .
C2 C3 N2 107.8(7) .
C2 C3 H3 126.1 .
N2 C3 H3 126.1 .
C5 C4 C9 122.7(7) .
C5 C4 N2 119.0(6) .
C9 C4 N2 118.4(6) .
C4 C5 C6 117.0(7) .
C4 C5 C10 122.1(7) .
C6 C5 C10 120.9(6) .
C5 C6 C7 122.5(6) .
C5 C6 H6 118.8 .
C7 C6 H6 118.8 .
C8 C7 C6 118.4(7) .
C8 C7 C11 120.9(7) .
C6 C7 C11 120.7(6) .
C9 C8 C7 121.1(8) .
C9 C8 H8 119.4 .
C7 C8 H8 119.4 .
C8 C9 C4 118.1(6) .
C8 C9 C12 120.5(7) .
C4 C9 C12 121.4(7) .
C5 C10 H10A 109.5 .
C5 C10 H10B 109.5 .
H10A C10 H10B 109.5 .
C5 C10 H10C 109.5 .
H10A C10 H10C 109.5 .
H10B C10 H10C 109.5 .
C7 C11 H11A 109.5 .
C7 C11 H11B 109.5 .
H11A C11 H11B 109.5 .
C7 C11 H11C 109.5 .
H11A C11 H11C 109.5 .
H11B C11 H11C 109.5 .
C9 C12 H12A 109.5 .
C9 C12 H12B 109.5 .
H12A C12 H12B 109.5 .
C9 C12 H12C 109.5 .
H12A C12 H12C 109.5 .
H12B C12 H12C 109.5 .
N1 C13 H13A 109.5 .
N1 C13 H13B 109.5 .
H13A C13 H13B 109.5 .
N1 C13 H13C 109.5 .
H13A C13 H13C 109.5 .
H13B C13 H13C 109.5 .
C1 N1 C2 112.2(6) .
C1 N1 C13 123.6(7) .
C2 N1 C13 124.1(6) .
C1 N2 C3 111.0(6) .
C1 N2 C4 124.5(6) .
C3 N2 C4 124.1(6) .

loop_
_geom_bond_atom_site_label_1
_geom_bond_atom_site_label_2
_geom_bond_distance
_geom_bond_site_symmetry_2
Ag1 C1 2.075(7) .
Ag1 Br1 2.497(2) .
Ag1 Br1 2.927(2) 2_576
Br1 Ag1 2.927(2) 2_576
C1 N1 1.365(9) .
C1 N2 1.370(9) .
C2 C3 1.339(11) .
C2 N1 1.371(11) .
C2 H2 0.9300 .
C3 N2 1.371(10) .
C3 H3 0.9300 .
C4 C5 1.390(10) .
C4 C9 1.406(11) .
C4 N2 1.447(9) .
C5 C6 1.391(10) .
C5 C10 1.507(11) .
C6 C7 1.404(11) .
C6 H6 0.9300 .
C7 C8 1.392(10) .
C7 C11 1.501(10) .
C8 C9 1.396(11) .
C8 H8 0.9300 .
C9 C12 1.503(9) .
C10 H10A 0.9600 .
C10 H10B 0.9600 .
C10 H10C 0.9600 .
C11 H11A 0.9600 .
C11 H11B 0.9600 .
C11 H11C 0.9600 .
C12 H12A 0.9600 .
C12 H12B 0.9600 .
C12 H12C 0.9600 .
C13 N1 1.458(10) .
C13 H13A 0.9600 .
C13 H13B 0.9600 .
C13 H13C 0.9600 .

loop_
_geom_torsion_atom_site_label_1
_geom_torsion_atom_site_label_2
_geom_torsion_atom_site_label_3
_geom_torsion_atom_site_label_4
_geom_torsion
_geom_torsion_site_symmetry_1
_geom_torsion_site_symmetry_4
C1 Ag1 Br1 Ag1 -178.4(5) . 2_576
Br1 Ag1 Br1 Ag1 0.0 2_576 2_576
Br1 Ag1 C1 N1 97.7(8) . .
Br1 Ag1 C1 N1 -80.6(6) 2_576 .
Br1 Ag1 C1 N2 -89.0(8) . .
Br1 Ag1 C1 N2 92.7(6) 2_576 .
N1 C2 C3 N2 1.1(9) . .
C9 C4 C5 C6 -3.5(12) . .
N2 C4 C5 C6 176.8(7) . .
C9 C4 C5 C10 175.1(7) . .
N2 C4 C5 C10 -4.6(11) . .
C4 C5 C6 C7 4.9(12) . .
C10 C5 C6 C7 -173.7(8) . .
C5 C6 C7 C8 -3.4(12) . .
C5 C6 C7 C11 178.6(8) . .
C6 C7 C8 C9 0.3(12) . .
C11 C7 C8 C9 178.4(8) . .
C7 C8 C9 C4 1.0(12) . .
C7 C8 C9 C12 -179.5(7) . .
C5 C4 C9 C8 0.6(12) . .
N2 C4 C9 C8 -179.7(7) . .
C5 C4 C9 C12 -178.8(7) . .
N2 C4 C9 C12 0.8(11) . .
N2 C1 N1 C2 3.0(8) . .
Ag1 C1 N1 C2 177.5(6) . .
N2 C1 N1 C13 178.4(6) . .
Ag1 C1 N1 C13 -7.0(10) . .
C3 C2 N1 C1 -2.6(9) . .
C3 C2 N1 C13 -178.1(7) . .
N1 C1 N2 C3 -2.2(8) . .
Ag1 C1 N2 C3 -176.8(6) . .
N1 C1 N2 C4 -175.8(6) . .
Ag1 C1 N2 C4 9.6(10) . .
C2 C3 N2 C1 0.7(9) . .
C2 C3 N2 C4 174.3(7) . .
C5 C4 N2 C1 -77.9(9) . .
C9 C4 N2 C1 102.4(8) . .
C5 C4 N2 C3 109.4(8) . .
C9 C4 N2 C3 -70.3(10) . .
